data_7225778
loop_
_publ_author_name
'Lin, Xiao-Ming'
'Niu, Ji-Liang'
'Wen, Pei-Xian'
'Lu, Yan-Na'
'Hu, Lei'
'Zhang, Da-Liang'
'Cai, Yue-Peng'

_publ_section_title
;
 From 1D to 3D Lanthanide Coordination Polymers Constructed with
 Pyridine-3, 5-dicarboxylic Acid: Synthesis, Crystal Structures, and
 Catalytic Properties
;
_journal_name_full 'RSC Adv.'
_journal_paper_doi 10.1039/C6RA13242A
_journal_year 2016
_chemical_formula_sum 'C21 H18 Lu N3 O15'
_chemical_formula_weight 727.35
_chemical_name_systematic
; 
 ? 
;
_space_group_IT_number 9
_symmetry_cell_setting monoclinic
_symmetry_space_group_name_Hall 'C -2yc'
_symmetry_space_group_name_H-M 'C 1 c 1'
_atom_sites_solution_hydrogens geom
_atom_sites_solution_primary direct
_atom_sites_solution_secondary difmap
_audit_creation_method SHELXL-97
_audit_update_record
;
2016-04-04 deposited with the CCDC.
2016-06-27 downloaded from the CCDC.
;
_cell_angle_alpha 90.00
_cell_angle_beta 100.552(7)
_cell_angle_gamma 90.00
_cell_formula_units_Z 4
_cell_length_a 20.994(14)
_cell_length_b 11.889(8)
_cell_length_c 9.577(6)
_cell_measurement_reflns_used 1935
_cell_measurement_temperature 296(2)
_cell_measurement_theta_max 23.60
_cell_measurement_theta_min 2.79
_cell_volume 2350(3)
_computing_structure_refinement 'SHELXL-97 (Sheldrick, 2008)'
_computing_structure_solution 'SHELXS-97 (Sheldrick, 2008)'
_diffrn_ambient_temperature 296(2)
_diffrn_measured_fraction_theta_full 1.000
_diffrn_measured_fraction_theta_max 1.000
_diffrn_measurement_device_type 'Bruker APEX-II CCD'
_diffrn_measurement_method '\f and \w scans'
_diffrn_radiation_monochromator graphite
_diffrn_radiation_source 'fine-focus sealed tube'
_diffrn_radiation_type MoK\a
_diffrn_radiation_wavelength 0.71073
_diffrn_reflns_av_R_equivalents 0.0279
_diffrn_reflns_av_sigmaI/netI 0.0580
_diffrn_reflns_limit_h_max 24
_diffrn_reflns_limit_h_min -25
_diffrn_reflns_limit_k_max 8
_diffrn_reflns_limit_k_min -14
_diffrn_reflns_limit_l_max 11
_diffrn_reflns_limit_l_min -11
_diffrn_reflns_number 5934
_diffrn_reflns_theta_full 25.19
_diffrn_reflns_theta_max 25.19
_diffrn_reflns_theta_min 1.97
_exptl_absorpt_coefficient_mu 4.289
_exptl_absorpt_correction_T_max 0.6737
_exptl_absorpt_correction_T_min 0.4808
_exptl_absorpt_correction_type multi-scan
_exptl_crystal_colour colorless
_exptl_crystal_density_diffrn 2.056
_exptl_crystal_density_method 'not measured'
_exptl_crystal_description block
_exptl_crystal_F_000 1424
_exptl_crystal_size_max 0.20
_exptl_crystal_size_mid 0.20
_exptl_crystal_size_min 0.10
_refine_diff_density_max 0.861
_refine_diff_density_min -0.952
_refine_diff_density_rms 0.136
_refine_ls_abs_structure_details 'Flack H D (1983), Acta Cryst. A39, 876-881'
_refine_ls_abs_structure_Flack 0.59(2)
_refine_ls_extinction_method none
_refine_ls_goodness_of_fit_ref 1.033
_refine_ls_hydrogen_treatment constr
_refine_ls_matrix_type full
_refine_ls_number_parameters 361
_refine_ls_number_reflns 4000
_refine_ls_number_restraints 16
_refine_ls_restrained_S_all 1.031
_refine_ls_R_factor_all 0.0452
_refine_ls_R_factor_gt 0.0412
_refine_ls_shift/su_max 0.001
_refine_ls_shift/su_mean 0.000
_refine_ls_structure_factor_coef Fsqd
_refine_ls_weighting_details 'calc w=1/[\s^2^(Fo^2^)+(0.0375P)^2^+24.7431P] where P=(Fo^2^+2Fc^2^)/3'
_refine_ls_weighting_scheme calc
_refine_ls_wR_factor_gt 0.0907
_refine_ls_wR_factor_ref 0.0939
_reflns_number_gt 3699
_reflns_number_total 4000
_reflns_threshold_expression >2sigma(I)
_cod_data_source_file c6ra13242a2.cif
_cod_data_source_block Lu
_cod_depositor_comments
;
The following automatic conversions were performed:

'_symmetry_cell_setting' value 'Monoclinic' changed to 'monoclinic'
according to
/usr/data/users/saulius/crontab/automatic-downloads/rss-feeds/RSC/lib/dictionaries/cif_core.dic
dictionary named 'cif_core.dic' version 2.4.2 from 2011-04-26.

Automatic conversion script
Id: cif_fix_values 4268 2015-11-12 08:31:59Z antanas 
;
_cod_original_sg_symbol_H-M 'Cc   '
_cod_database_code 7225778

loop_
_symmetry_equiv_pos_as_xyz
'x, y, z'
'x, -y, z+1/2'
'x+1/2, y+1/2, z'
'x+1/2, -y+1/2, z+1/2'

loop_
_atom_site_label
_atom_site_type_symbol
_atom_site_fract_x
_atom_site_fract_y
_atom_site_fract_z
_atom_site_U_iso_or_equiv
_atom_site_adp_type
_atom_site_occupancy
_atom_site_symmetry_multiplicity
_atom_site_calc_flag
_atom_site_refinement_flags
Lu1 Lu 0.16625(10) 1.01192(3) 0.1864(2) 0.01837(11) Uani 1 1 d .
C1 C 0.1528(6) 0.4286(8) 0.1499(14) 0.032(3) Uani 1 1 d .
H1A H 0.1472 0.3513 0.1390 0.038 Uiso 1 1 calc R
C2 C 0.1190(9) 0.4831(13) 0.2383(17) 0.030(4) Uani 1 1 d .
C3 C 0.1239(8) 0.5971(17) 0.2507(17) 0.023(4) Uani 1 1 d .
H3B H 0.0993 0.6362 0.3060 0.027 Uiso 1 1 calc R
C4 C 0.1654(11) 0.6532(7) 0.181(2) 0.023(2) Uani 1 1 d .
C5 C 0.1975(8) 0.5919(16) 0.0908(17) 0.025(4) Uani 1 1 d .
H5A H 0.2229 0.6310 0.0370 0.030 Uiso 1 1 calc R
C6 C 0.1691(11) 0.7787(7) 0.189(2) 0.024(2) Uani 1 1 d .
C7 C 0.0769(5) 0.4147(9) 0.3183(12) 0.029(3) Uani 1 1 d .
C8 C -0.0294(8) 0.8521(19) -0.2703(18) 0.033(5) Uani 1 1 d .
H8B H 0.0008 0.8423 -0.3292 0.040 Uiso 1 1 calc R
C9 C -0.0119(7) 0.9039(15) -0.1394(16) 0.017(3) Uani 1 1 d U
C10 C -0.0577(8) 0.9150(18) -0.061(2) 0.029(5) Uani 1 1 d .
H10A H -0.0468 0.9481 0.0281 0.035 Uiso 1 1 calc R
C11 C -0.1206(8) 0.8795(16) -0.1066(19) 0.024(4) Uani 1 1 d .
C12 C -0.1341(8) 0.8312(18) -0.2279(19) 0.033(4) Uani 1 1 d .
H12A H -0.1762 0.8056 -0.2588 0.039 Uiso 1 1 calc R
C13 C 0.0581(8) 0.9372(17) -0.0910(19) 0.020(4) Uani 1 1 d U
C14 C -0.1693(6) 0.9033(10) -0.0082(14) 0.037(3) Uani 1 1 d .
C15 C 0.4630(8) 1.1708(18) 0.1347(17) 0.032(4) Uani 1 1 d .
H15A H 0.5042 1.1997 0.1671 0.038 Uiso 1 1 calc R
C16 C 0.4164(8) 1.1851(18) 0.2188(17) 0.030(4) Uani 1 1 d .
C17 C 0.3543(8) 1.1465(17) 0.1598(17) 0.027(4) Uani 1 1 d .
H17A H 0.3218 1.1520 0.2135 0.033 Uiso 1 1 calc R
C18 C 0.3398(8) 1.1022(16) 0.0301(17) 0.020(3) Uani 1 1 d U
C19 C 0.3896(8) 1.0859(18) -0.051(2) 0.032(5) Uani 1 1 d .
H19A H 0.3800 1.0549 -0.1413 0.038 Uiso 1 1 calc R
C20 C 0.2747(8) 1.0628(17) -0.0368(17) 0.016(3) Uani 1 1 d U
C21 C 0.4327(6) 1.2320(14) 0.3638(15) 0.038(3) Uani 1 1 d .
N1 N 0.1938(7) 0.4804(12) 0.0774(15) 0.036(4) Uani 1 1 d .
N2 N -0.0913(7) 0.8159(14) -0.3112(13) 0.030(3) Uani 1 1 d .
N3 N 0.4518(6) 1.1163(16) 0.0066(16) 0.036(4) Uani 1 1 d .
O1W O 0.2009(5) 1.1804(12) 0.3148(11) 0.030(3) Uani 1 1 d .
H2A H 0.1706 1.2348 0.2970 0.045 Uiso 1 1 d R
H2B H 0.2374 1.2086 0.2912 0.045 Uiso 1 1 d R
O1 O 0.1465(5) 0.8308(11) 0.2763(11) 0.024(3) Uani 1 1 d .
O2 O 0.2008(5) 0.8283(11) 0.1018(11) 0.026(3) Uani 1 1 d .
O2W O 0.1166(5) 1.1677(11) 0.0414(11) 0.025(3) Uani 1 1 d .
H14A H 0.0714 1.1603 0.0101 0.038 Uiso 1 1 d R
H14B H 0.1335 1.1775 -0.0422 0.038 Uiso 1 1 d R
O3 O 0.0350(5) 0.4749(7) 0.3691(12) 0.048(2) Uani 1 1 d .
H3A H 0.0147 0.4345 0.4149 0.072 Uiso 1 1 calc R
O3W O 0.2904(15) 1.361(3) 0.330(4) 0.292(16) Uiso 1 1 d .
H3WA H 0.3040 1.3631 0.2514 0.351 Uiso 1 1 d R
H3WB H 0.3170 1.3231 0.3893 0.351 Uiso 1 1 d R
O4 O 0.0819(5) 0.3148(8) 0.3278(12) 0.059(3) Uani 1 1 d .
O5 O 0.0921(6) 0.9486(15) -0.1847(14) 0.036(4) Uani 1 1 d .
O6 O 0.0753(7) 0.9523(16) 0.0398(13) 0.033(3) Uani 1 1 d .
O7 O -0.1548(4) 0.9474(10) 0.1059(11) 0.059(3) Uani 1 1 d .
O8 O -0.2284(4) 0.8770(8) -0.0664(10) 0.042(2) Uani 1 1 d .
H8A H -0.2502 0.9344 -0.0817 0.063 Uiso 1 1 calc R
O9 O 0.2324(5) 1.0600(13) 0.0385(12) 0.023(3) Uani 1 1 d .
O10 O 0.2631(7) 1.0370(17) -0.1617(17) 0.039(4) Uani 1 1 d .
O11 O 0.3852(5) 1.2271(12) 0.4322(11) 0.062(3) Uani 1 1 d .
H11 H 0.3960 1.2566 0.5103 0.094 Uiso 1 1 calc R
O12 O 0.4855(5) 1.2707(10) 0.4079(11) 0.058(3) Uani 1 1 d .

loop_
_atom_site_aniso_label
_atom_site_aniso_U_11
_atom_site_aniso_U_22
_atom_site_aniso_U_33
_atom_site_aniso_U_23
_atom_site_aniso_U_13
_atom_site_aniso_U_12
Lu1 0.01820(18) 0.02304(19) 0.01400(17) -0.0001(6) 0.00333(12) -0.0003(6)
C1 0.037(9) 0.013(5) 0.048(10) 0.005(5) 0.016(7) 0.004(5)
C2 0.046(10) 0.019(7) 0.034(10) -0.003(6) 0.030(8) 0.003(6)
C3 0.023(7) 0.028(9) 0.019(7) -0.010(6) 0.008(6) 0.000(6)
C4 0.025(5) 0.018(4) 0.027(5) 0.003(11) 0.009(4) -0.013(11)
C5 0.027(7) 0.020(8) 0.030(9) 0.003(6) 0.013(6) 0.004(6)
C6 0.034(6) 0.023(4) 0.012(4) -0.003(10) 0.000(4) 0.017(11)
C7 0.027(6) 0.027(6) 0.037(7) 0.002(5) 0.016(5) -0.001(5)
C8 0.024(8) 0.045(12) 0.027(9) -0.013(8) -0.005(7) 0.009(7)
C9 0.013(6) 0.015(7) 0.021(7) -0.008(5) 0.002(5) -0.005(5)
C10 0.022(10) 0.024(11) 0.045(11) -0.007(8) 0.015(8) 0.000(8)
C11 0.024(8) 0.019(8) 0.030(8) 0.001(6) 0.003(6) -0.006(6)
C12 0.019(7) 0.037(10) 0.045(11) 0.001(8) 0.010(7) 0.004(7)
C13 0.016(7) 0.011(8) 0.032(8) -0.006(7) -0.002(6) -0.008(6)
C14 0.031(7) 0.036(7) 0.047(9) -0.014(6) 0.015(6) -0.011(6)
C15 0.021(8) 0.046(11) 0.025(8) -0.020(7) -0.003(6) -0.013(7)
C16 0.029(7) 0.038(9) 0.021(8) -0.019(6) 0.003(6) 0.003(6)
C17 0.036(9) 0.025(10) 0.019(8) -0.006(7) -0.001(6) -0.007(7)
C18 0.020(6) 0.024(8) 0.017(7) 0.001(6) 0.007(5) 0.006(6)
C19 0.022(10) 0.030(12) 0.039(10) -0.007(9) -0.007(8) -0.006(9)
C20 0.025(7) 0.016(8) 0.012(7) 0.008(6) 0.013(6) 0.008(6)
C21 0.025(7) 0.054(8) 0.034(8) -0.007(6) 0.003(6) -0.004(6)
N1 0.049(9) 0.024(6) 0.042(9) -0.004(6) 0.027(7) 0.004(5)
N2 0.035(8) 0.037(7) 0.014(6) -0.013(5) -0.010(5) -0.003(6)
N3 0.016(7) 0.044(10) 0.049(9) -0.011(7) 0.006(6) -0.001(6)
O1W 0.047(7) 0.019(5) 0.022(5) -0.007(4) 0.002(5) -0.003(5)
O1 0.041(6) 0.022(6) 0.012(5) 0.000(4) 0.013(4) -0.002(4)
O2 0.039(6) 0.018(6) 0.027(6) 0.002(4) 0.023(5) -0.001(4)
O2W 0.030(5) 0.027(6) 0.022(5) 0.004(4) 0.013(4) 0.011(4)
O3 0.041(5) 0.039(5) 0.072(7) 0.014(5) 0.029(5) 0.003(4)
O4 0.072(7) 0.031(5) 0.083(8) 0.011(5) 0.037(6) -0.007(5)
O5 0.030(6) 0.041(8) 0.041(8) -0.001(6) 0.016(5) -0.015(6)
O6 0.031(7) 0.059(9) 0.007(6) -0.003(6) -0.003(5) -0.024(7)
O7 0.035(5) 0.096(8) 0.050(6) -0.040(6) 0.020(5) -0.009(5)
O8 0.022(4) 0.056(6) 0.050(6) -0.016(5) 0.009(4) 0.002(4)
O9 0.028(6) 0.028(7) 0.015(5) -0.002(5) 0.009(4) -0.005(5)
O10 0.019(6) 0.063(9) 0.032(9) -0.014(7) -0.003(6) -0.011(6)
O11 0.051(7) 0.109(10) 0.029(6) -0.034(6) 0.011(5) -0.026(6)
O12 0.043(6) 0.091(8) 0.040(6) -0.026(5) 0.004(5) -0.033(6)

loop_
_atom_type_symbol
_atom_type_description
_atom_type_scat_dispersion_real
_atom_type_scat_dispersion_imag
_atom_type_scat_source
C C 0.0033 0.0016 'International Tables Vol C Tables 4.2.6.8 and 6.1.1.4'
H H 0.0000 0.0000 'International Tables Vol C Tables 4.2.6.8 and 6.1.1.4'
N N 0.0061 0.0033 'International Tables Vol C Tables 4.2.6.8 and 6.1.1.4'
O O 0.0106 0.0060 'International Tables Vol C Tables 4.2.6.8 and 6.1.1.4'
Lu Lu -0.4720 5.8584 'International Tables Vol C Tables 4.2.6.8 and 6.1.1.4'

loop_
_geom_angle_atom_site_label_1
_geom_angle_atom_site_label_2
_geom_angle_atom_site_label_3
_geom_angle
_geom_angle_site_symmetry_1
_geom_angle_site_symmetry_3
O5 Lu1 O9 152.3(3) 2_575 .
O5 Lu1 O6 79.2(5) 2_575 .
O9 Lu1 O6 103.8(5) . .
O5 Lu1 O10 109.0(5) 2_575 2_575
O9 Lu1 O10 83.6(5) . 2_575
O6 Lu1 O10 147.4(3) . 2_575
O5 Lu1 O1 78.6(5) 2_575 .
O9 Lu1 O1 129.1(5) . .
O6 Lu1 O1 76.0(5) . .
O10 Lu1 O1 75.0(5) 2_575 .
O5 Lu1 O1W 73.4(5) 2_575 .
O9 Lu1 O1W 86.9(5) . .
O6 Lu1 O1W 136.2(6) . .
O10 Lu1 O1W 75.0(6) 2_575 .
O1 Lu1 O1W 128.9(4) . .
O5 Lu1 O2W 83.4(5) 2_575 .
O9 Lu1 O2W 72.2(5) . .
O6 Lu1 O2W 70.1(6) . .
O10 Lu1 O2W 140.8(6) 2_575 .
O1 Lu1 O2W 144.0(4) . .
O1W Lu1 O2W 73.4(3) . .
O5 Lu1 O2 130.4(5) 2_575 .
O9 Lu1 O2 76.4(5) . .
O6 Lu1 O2 77.7(6) . .
O10 Lu1 O2 73.3(6) 2_575 .
O1 Lu1 O2 53.4(2) . .
O1W Lu1 O2 145.5(4) . .
O2W Lu1 O2 127.1(4) . .
O5 Lu1 C6 102.9(7) 2_575 .
O9 Lu1 C6 104.3(6) . .
O6 Lu1 C6 73.0(7) . .
O10 Lu1 C6 74.4(7) 2_575 .
O1 Lu1 C6 25.6(5) . .
O1W Lu1 C6 145.9(5) . .
O2W Lu1 C6 140.6(5) . .
O2 Lu1 C6 28.0(5) . .
N1 C1 C2 123.8(9) . .
N1 C1 H1A 118.1 . .
C2 C1 H1A 118.1 . .
C3 C2 C1 119.1(15) . .
C3 C2 C7 122.3(13) . .
C1 C2 C7 118.5(13) . .
C2 C3 C4 119.3(15) . .
C2 C3 H3B 120.3 . .
C4 C3 H3B 120.3 . .
C3 C4 C5 118.1(8) . .
C3 C4 C6 120(2) . .
C5 C4 C6 121.7(19) . .
N1 C5 C4 123.5(15) . .
N1 C5 H5A 118.2 . .
C4 C5 H5A 118.2 . .
O1 C6 O2 121.7(8) . .
O1 C6 C4 122(2) . .
O2 C6 C4 116.6(18) . .
O1 C6 Lu1 58.8(7) . .
O2 C6 Lu1 63.5(6) . .
C4 C6 Lu1 175.1(17) . .
O4 C7 O3 125.2(11) . .
O4 C7 C2 121.6(11) . .
O3 C7 C2 113.2(10) . .
N2 C8 C9 118.9(16) . .
N2 C8 H8B 120.6 . .
C9 C8 H8B 120.6 . .
C10 C9 C8 117.2(16) . .
C10 C9 C13 124.4(16) . .
C8 C9 C13 118.3(15) . .
C9 C10 C11 122.8(19) . .
C9 C10 H10A 118.6 . .
C11 C10 H10A 118.6 . .
C12 C11 C10 117.6(18) . .
C12 C11 C14 125.3(15) . .
C10 C11 C14 117.1(16) . .
C11 C12 N2 123.3(17) . .
C11 C12 H12A 118.3 . .
N2 C12 H12A 118.3 . .
O6 C13 O5 127.2(17) . .
O6 C13 C9 115.4(16) . .
O5 C13 C9 117.4(16) . .
O7 C14 O8 124.0(11) . .
O7 C14 C11 123.5(12) . .
O8 C14 C11 112.4(11) . .
N3 C15 C16 123.6(15) . .
N3 C15 H15A 118.2 . .
C16 C15 H15A 118.2 . .
C15 C16 C17 115.4(16) . .
C15 C16 C21 121.7(15) . .
C17 C16 C21 122.8(14) . .
C18 C17 C16 122.9(17) . .
C18 C17 H17A 118.5 . .
C16 C17 H17A 118.5 . .
C17 C18 C19 119.7(17) . .
C17 C18 C20 124.5(16) . .
C19 C18 C20 115.7(16) . .
N3 C19 C18 119.1(18) . .
N3 C19 H19A 120.4 . .
C18 C19 H19A 120.4 . .
O10 C20 O9 121.8(18) . .
O10 C20 C18 120.8(16) . .
O9 C20 C18 117.4(16) . .
O12 C21 O11 125.9(15) . .
O12 C21 C16 121.0(13) . .
O11 C21 C16 113.1(13) . .
C5 N1 C1 115.8(13) . .
C12 N2 C8 120.2(15) . .
C15 N3 C19 118.7(16) . .
Lu1 O1W H2A 111.5 . .
Lu1 O1W H2B 112.0 . .
H2A O1W H2B 106.7 . .
C6 O1 Lu1 95.6(9) . .
C6 O2 Lu1 88.5(7) . .
Lu1 O2W H14A 114.2 . .
Lu1 O2W H14B 113.0 . .
H14A O2W H14B 104.7 . .
C7 O3 H3A 109.5 . .
H3WA O3W H3WB 108.8 . .
C13 O5 Lu1 167.7(13) . 2_574
C13 O6 Lu1 136.0(12) . .
C14 O8 H8A 109.5 . .
C20 O9 Lu1 165.7(14) . .
C20 O10 Lu1 132.0(14) . 2_574
C21 O11 H11 109.5 . .

loop_
_geom_bond_atom_site_label_1
_geom_bond_atom_site_label_2
_geom_bond_distance
_geom_bond_site_symmetry_2
Lu1 O5 2.206(13) 2_575
Lu1 O9 2.233(12) .
Lu1 O6 2.267(13) .
Lu1 O10 2.346(14) 2_575
Lu1 O1 2.384(13) .
Lu1 O1W 2.393(13) .
Lu1 O2W 2.432(12) .
Lu1 O2 2.483(13) .
Lu1 C6 2.773(8) .
C1 N1 1.35(2) .
C1 C2 1.36(2) .
C1 H1A 0.9300 .
C2 C3 1.36(2) .
C2 C7 1.51(2) .
C3 C4 1.36(3) .
C3 H3B 0.9300 .
C4 C5 1.40(3) .
C4 C6 1.495(11) .
C5 N1 1.33(2) .
C5 H5A 0.9300 .
C6 O1 1.20(2) .
C6 O2 1.30(2) .
C7 O4 1.194(14) .
C7 O3 1.296(13) .
C8 N2 1.36(2) .
C8 C9 1.38(2) .
C8 H8B 0.9300 .
C9 C10 1.33(2) .
C9 C13 1.51(2) .
C10 C11 1.38(2) .
C10 H10A 0.9300 .
C11 C12 1.28(2) .
C11 C14 1.54(2) .
C12 N2 1.32(2) .
C12 H12A 0.9300 .
C13 O6 1.25(2) .
C13 O5 1.25(2) .
C14 O7 1.200(15) .
C14 O8 1.301(14) .
C15 N3 1.37(2) .
C15 C16 1.39(2) .
C15 H15A 0.9300 .
C16 C17 1.40(2) .
C16 C21 1.48(2) .
C17 C18 1.33(2) .
C17 H17A 0.9300 .
C18 C19 1.42(2) .
C18 C20 1.47(2) .
C19 N3 1.37(2) .
C19 H19A 0.9300 .
C20 O10 1.22(2) .
C20 O9 1.24(2) .
C21 O12 1.202(15) .
C21 O11 1.292(14) .
O1W H2A 0.9001 .
O1W H2B 0.9020 .
O2W H14A 0.9460 .
O2W H14B 0.9401 .
O3 H3A 0.8200 .
O3W H3WA 0.8501 .
O3W H3WB 0.8501 .
O5 Lu1 2.206(13) 2_574
O8 H8A 0.8200 .
O10 Lu1 2.346(14) 2_574
O11 H11 0.8200 .
